data_9011726
loop_
_publ_author_name
'Winzenick, M.'
'Holzapfel, W. B.'

_publ_section_title
;
 Structural study on the high-pressure phase strontium III
 Sample: at P = 31.3 GPa
;
_journal_name_full 'Physical Review B - Condensed Matter'
_journal_page_first 2151
_journal_page_last 2154
_journal_paper_doi 10.1103/PhysRevB.53.2151
_journal_volume 53
_journal_year 1996
_chemical_compound_source Synthetic
_chemical_formula_sum Sr
_chemical_name_common Strontium-III
_chemical_name_mineral Strontium-III
_space_group_IT_number 74
_symmetry_space_group_name_Hall '-I 2b 2'
_symmetry_space_group_name_H-M 'I m m a'
_cell_angle_alpha 90
_cell_angle_beta 90
_cell_angle_gamma 90
_cell_length_a 5.62
_cell_length_b 5.72
_cell_length_c 3.05
_cell_formula_units_Z 4
_cell_volume 98.047
_database_code_amcsd 0015268
_diffrn_ambient_pressure 3.13e+07
_exptl_crystal_density_diffrn 5.936
_cod_database_code 9011726

loop_
_space_group_symop_operation_xyz
x,y,z
1/2+x,1/2+y,1/2+z
x,1/2-y,z
1/2+x,-y,1/2+z
-x,1/2+y,-z
1/2-x,+y,1/2-z
-x,y,z
1/2-x,1/2+y,1/2+z
x,-y,-z
1/2+x,1/2-y,1/2-z
x,1/2+y,-z
1/2+x,+y,1/2-z
-x,1/2-y,z
1/2-x,-y,1/2+z
-x,-y,-z
1/2-x,1/2-y,1/2-z

loop_
_atom_site_label
_atom_site_fract_x
_atom_site_fract_y
_atom_site_fract_z
Sr 0.00000 0.25000 0.12500

loop_
_cod_related_entry_id
_cod_related_entry_database
_cod_related_entry_code
1 ChemSpider 4514263
2 AMCSD 0015268
